data_2223984
loop_
_publ_author_name
'Rathore, R. S.'
'Karthikeyan, N. S.'
'Sathiyanarayanan, K.'
'Aravindan, P. G.'

_publ_section_title
;
 (3<i>E</i>,5<i>E</i>)-1-Benzyl-3,5-bis(2-fluorobenzylidene)piperidin-4-one
;
_journal_coeditor_code RK2161
_journal_issue 11
_journal_name_full 'Acta Crystallographica Section E'
_journal_page_first o2667
_journal_paper_doi 10.1107/S1600536809039609
_journal_volume 65
_journal_year 2009
_chemical_formula_iupac 'C26 H21 F2 N O'
_chemical_formula_moiety 'C26 H21 F2 N O'
_chemical_formula_sum 'C26 H21 F2 N O'
_chemical_formula_weight 401.44
_chemical_melting_point 415(2)
_chemical_name_systematic
;
(3<i>E</i>,5<i>E</i>)-1-Benzyl-3,5-bis(2-fluorobenzylidene)piperidin-4-one
;
_space_group_IT_number 2
_symmetry_cell_setting triclinic
_symmetry_space_group_name_Hall '-P 1'
_symmetry_space_group_name_H-M 'P -1'
_atom_sites_solution_hydrogens geom
_atom_sites_solution_primary direct
_atom_sites_solution_secondary difmap
_cell_angle_alpha 71.0510(10)
_cell_angle_beta 88.057(2)
_cell_angle_gamma 89.117(2)
_cell_formula_units_Z 2
_cell_length_a 6.7738(4)
_cell_length_b 12.5652(7)
_cell_length_c 12.8535(7)
_cell_measurement_reflns_used 3075
_cell_measurement_temperature 298(2)
_cell_measurement_theta_max 21.7
_cell_measurement_theta_min 2.8
_cell_volume 1034.12(10)
_computing_cell_refinement 'SAINT-Plus (Bruker, 2004)'
_computing_data_collection 'APEX2 (Bruker, 2004)'
_computing_data_reduction 'SAINT-Plus (Bruker, 2004)'
_computing_molecular_graphics 'ORTEP-3 (Farrugia, 1997)'
_computing_publication_material 'PLATON (Spek, 2009)'
_computing_structure_refinement 'SHELXL97 (Sheldrick, 2008)'
_computing_structure_solution 'SHELXS97 (Sheldrick, 2008)'
_diffrn_ambient_temperature 298(2)
_diffrn_measured_fraction_theta_full 0.980
_diffrn_measured_fraction_theta_max 0.958
_diffrn_measurement_device_type 'Bruker APEXII CCD area-detector'
_diffrn_measurement_method '\f and \w'
_diffrn_radiation_monochromator graphite
_diffrn_radiation_source 'fine-focus sealed tube'
_diffrn_radiation_type MoK\a
_diffrn_radiation_wavelength 0.71073
_diffrn_reflns_av_R_equivalents 0.0290
_diffrn_reflns_av_sigmaI/netI 0.0386
_diffrn_reflns_limit_h_max 8
_diffrn_reflns_limit_h_min -6
_diffrn_reflns_limit_k_max 15
_diffrn_reflns_limit_k_min -15
_diffrn_reflns_limit_l_max 16
_diffrn_reflns_limit_l_min -14
_diffrn_reflns_number 13326
_diffrn_reflns_theta_full 25.00
_diffrn_reflns_theta_max 26.89
_diffrn_reflns_theta_min 1.97
_exptl_absorpt_coefficient_mu 0.090
_exptl_absorpt_correction_T_max 0.984
_exptl_absorpt_correction_T_min 0.966
_exptl_absorpt_correction_type multi-scan
_exptl_absorpt_process_details '(SADABS; Bruker, 2004)'
_exptl_crystal_colour colourless
_exptl_crystal_density_diffrn 1.289
_exptl_crystal_density_method 'not measured'
_exptl_crystal_description block
_exptl_crystal_F_000 420
_exptl_crystal_size_max 0.19
_exptl_crystal_size_mid 0.18
_exptl_crystal_size_min 0.12
_refine_diff_density_max 0.160
_refine_diff_density_min -0.150
_refine_ls_extinction_method none
_refine_ls_goodness_of_fit_ref 1.120
_refine_ls_hydrogen_treatment constr
_refine_ls_matrix_type full
_refine_ls_number_parameters 271
_refine_ls_number_reflns 4281
_refine_ls_number_restraints 0
_refine_ls_restrained_S_all 1.120
_refine_ls_R_factor_all 0.0942
_refine_ls_R_factor_gt 0.0475
_refine_ls_shift/su_max 0.000
_refine_ls_shift/su_mean 0.000
_refine_ls_structure_factor_coef Fsqd
_refine_ls_weighting_details 'calc w=1/[\s^2^(Fo^2^)+(0.0626P)^2^] where P=(Fo^2^+2Fc^2^)/3'
_refine_ls_weighting_scheme calc
_refine_ls_wR_factor_gt 0.1165
_refine_ls_wR_factor_ref 0.1352
_reflns_number_gt 2531
_reflns_number_total 4281
_reflns_threshold_expression I>2\s(I)
_cod_data_source_file rk2161.cif
_cod_data_source_block I
_cod_depositor_comments
;
The following automatic conversions were performed:
'_symmetry_cell_setting' value 'Triclinic' changed to 'triclinic'
according to '/home/saulius/struct/CIF-dictionaries/cif_core.dic'
dictionary named 'cif_core.dic' version 2.4.1 from 2010-06-29.

Automatic conversion script
Id: cif_fix_enum 1527 2010-12-29 10:47:43Z saulius 

The following automatic conversions were performed:

'_symmetry_cell_setting' value 'Triclinic' changed to 'triclinic'
according to /home/saulius/struct/CIF-dictionaries/cif_core.dic
dictionary named 'cif_core.dic' version 2.4.1 from 2010-06-29.

Automatic conversion script
Id: cif_fix_values 1715 2011-07-08 13:25:40Z adriana 
;
_cod_database_code 2223984
_cod_database_fobs_code 2223984

loop_
_symmetry_equiv_pos_as_xyz
'x, y, z'
'-x, -y, -z'

loop_
_atom_site_type_symbol
_atom_site_label
_atom_site_fract_x
_atom_site_fract_y
_atom_site_fract_z
_atom_site_U_iso_or_equiv
_atom_site_adp_type
_atom_site_calc_flag
_atom_site_refinement_flags
_atom_site_occupancy
_atom_site_disorder_assembly
_atom_site_disorder_group
N N1 0.27851(17) 0.81199(11) 0.92961(10) 0.0473(4) Uani d . 1 . .
O O1 -0.20803(17) 0.63605(12) 0.98723(10) 0.0733(4) Uani d . 1 . .
F F1 -0.02954(18) 0.50536(13) 1.36027(10) 0.1039(5) Uani d . 1 . .
F F2 -0.42414(16) 0.85416(12) 0.63705(10) 0.1014(5) Uani d . 1 . .
C C2 0.3146(2) 0.70072(14) 1.00807(14) 0.0513(4) Uani d . 1 . .
H H2A 0.3789 0.7077 1.0718 0.062 Uiso calc R 1 . .
H H2B 0.4009 0.6580 0.9744 0.062 Uiso calc R 1 . .
C C3 0.1218(2) 0.64096(13) 1.04272(14) 0.0460(4) Uani d . 1 . .
C C4 -0.0404(2) 0.67177(14) 0.96139(14) 0.0504(4) Uani d . 1 . .
C C5 0.0152(2) 0.74206(13) 0.84662(13) 0.0450(4) Uani d . 1 . .
C C6 0.2136(2) 0.79813(14) 0.82805(13) 0.0494(4) Uani d . 1 . .
H H6A 0.3090 0.7528 0.8029 0.059 Uiso calc R 1 . .
H H6B 0.2050 0.8711 0.7715 0.059 Uiso calc R 1 . .
C C7 0.4527(2) 0.88369(14) 0.91102(14) 0.0531(4) Uani d . 1 . .
H H7A 0.5473 0.8608 0.8639 0.064 Uiso calc R 1 . .
H H7B 0.5140 0.8729 0.9809 0.064 Uiso calc R 1 . .
C C8 0.4052(3) 1.00649(15) 0.85878(14) 0.0534(5) Uani d . 1 . .
C C9 0.5456(3) 1.07860(18) 0.79602(17) 0.0773(6) Uani d . 1 . .
H H9 0.6674 1.0505 0.7812 0.093 Uiso calc R 1 . .
C C10 0.5070(6) 1.1944(2) 0.7540(2) 0.1077(9) Uani d . 1 . .
H H10 0.6032 1.2432 0.7120 0.129 Uiso calc R 1 . .
C C11 0.3284(7) 1.2350(2) 0.7748(2) 0.1146(11) Uani d . 1 . .
H H11 0.3019 1.3117 0.7469 0.138 Uiso calc R 1 . .
C C12 0.1887(4) 1.1639(2) 0.8362(2) 0.1007(8) Uani d . 1 . .
H H12 0.0666 1.1921 0.8501 0.121 Uiso calc R 1 . .
C C13 0.2261(3) 1.05075(17) 0.87788(17) 0.0713(6) Uani d . 1 . .
H H13 0.1285 1.0030 0.9198 0.086 Uiso calc R 1 . .
C C14 0.0847(2) 0.56488(14) 1.14056(15) 0.0548(5) Uani d . 1 . .
H H14 -0.0447 0.5392 1.1546 0.066 Uiso calc R 1 . .
C C15 0.2232(2) 0.51659(14) 1.22897(15) 0.0524(4) Uani d . 1 . .
C C16 0.1619(3) 0.48556(17) 1.33750(17) 0.0663(5) Uani d . 1 . .
C C17 0.2810(4) 0.43617(19) 1.42435(18) 0.0837(6) Uani d . 1 . .
H H17 0.2319 0.4170 1.4965 0.100 Uiso calc R 1 . .
C C18 0.4741(3) 0.41584(18) 1.40188(19) 0.0804(6) Uani d . 1 . .
H H18 0.5586 0.3832 1.4593 0.096 Uiso calc R 1 . .
C C19 0.5436(3) 0.44358(16) 1.29479(19) 0.0715(6) Uani d . 1 . .
H H19 0.6745 0.4287 1.2798 0.086 Uiso calc R 1 . .
C C20 0.4199(3) 0.49336(14) 1.20967(16) 0.0619(5) Uani d . 1 . .
H H20 0.4689 0.5119 1.1376 0.074 Uiso calc R 1 . .
C C21 -0.1155(2) 0.75128(14) 0.76848(14) 0.0498(4) Uani d . 1 . .
H H21 -0.2389 0.7199 0.7930 0.060 Uiso calc R 1 . .
C C22 -0.0894(2) 0.80438(14) 0.64938(14) 0.0509(4) Uani d . 1 . .
C C23 -0.2488(3) 0.85146(16) 0.58508(16) 0.0650(5) Uani d . 1 . .
C C24 -0.2382(4) 0.89583(18) 0.47290(19) 0.0832(7) Uani d . 1 . .
H H24 -0.3495 0.9267 0.4335 0.100 Uiso calc R 1 . .
C C25 -0.0606(4) 0.89395(19) 0.41964(18) 0.0851(7) Uani d . 1 . .
H H25 -0.0505 0.9232 0.3433 0.102 Uiso calc R 1 . .
C C26 0.1030(3) 0.84889(18) 0.47902(17) 0.0801(6) Uani d . 1 . .
H H26 0.2240 0.8482 0.4428 0.096 Uiso calc R 1 . .
C C27 0.0879(3) 0.80488(16) 0.59185(15) 0.0637(5) Uani d . 1 . .
H H27 0.2000 0.7745 0.6308 0.076 Uiso calc R 1 . .

loop_
_atom_site_aniso_label
_atom_site_aniso_U_11
_atom_site_aniso_U_22
_atom_site_aniso_U_33
_atom_site_aniso_U_12
_atom_site_aniso_U_13
_atom_site_aniso_U_23
N1 0.0468(7) 0.0487(8) 0.0461(8) -0.0052(6) -0.0086(6) -0.0143(7)
O1 0.0423(7) 0.1033(11) 0.0658(9) -0.0083(7) -0.0004(6) -0.0156(8)
F1 0.0798(8) 0.1567(13) 0.0676(8) 0.0106(8) 0.0028(6) -0.0270(8)
F2 0.0582(7) 0.1426(12) 0.0905(9) 0.0144(7) -0.0214(7) -0.0189(8)
C2 0.0456(9) 0.0543(11) 0.0528(10) -0.0003(8) -0.0086(8) -0.0152(9)
C3 0.0440(9) 0.0485(10) 0.0473(10) 0.0010(7) -0.0008(7) -0.0181(8)
C4 0.0390(9) 0.0567(11) 0.0585(12) 0.0004(8) -0.0001(8) -0.0231(9)
C5 0.0413(9) 0.0474(10) 0.0502(10) 0.0045(7) -0.0034(7) -0.0211(8)
C6 0.0479(9) 0.0542(10) 0.0485(10) -0.0024(8) -0.0053(7) -0.0197(8)
C7 0.0497(9) 0.0575(11) 0.0553(11) -0.0058(8) -0.0064(8) -0.0219(9)
C8 0.0678(12) 0.0523(11) 0.0451(10) -0.0096(9) -0.0064(9) -0.0218(9)
C9 0.1022(15) 0.0686(15) 0.0628(13) -0.0219(12) 0.0098(12) -0.0236(11)
C10 0.180(3) 0.073(2) 0.0675(16) -0.0447(19) 0.0029(18) -0.0176(14)
C11 0.200(3) 0.0581(17) 0.093(2) 0.012(2) -0.059(2) -0.0290(16)
C12 0.124(2) 0.0733(18) 0.120(2) 0.0261(16) -0.0474(18) -0.0501(16)
C13 0.0785(14) 0.0644(14) 0.0801(14) 0.0057(10) -0.0166(11) -0.0346(11)
C14 0.0465(9) 0.0569(11) 0.0612(12) -0.0039(8) -0.0003(8) -0.0196(10)
C15 0.0543(10) 0.0445(10) 0.0564(12) -0.0065(8) -0.0046(9) -0.0130(8)
C16 0.0563(11) 0.0777(14) 0.0644(14) -0.0013(10) -0.0035(10) -0.0220(11)
C17 0.0973(17) 0.0941(17) 0.0563(13) -0.0017(13) -0.0136(12) -0.0184(12)
C18 0.0826(16) 0.0731(15) 0.0820(17) 0.0041(11) -0.0319(13) -0.0175(12)
C19 0.0643(12) 0.0576(13) 0.0844(16) -0.0003(9) -0.0135(11) -0.0106(11)
C20 0.0643(12) 0.0464(11) 0.0668(12) 0.0001(8) -0.0058(10) -0.0067(9)
C21 0.0422(9) 0.0518(10) 0.0590(11) -0.0001(7) -0.0071(8) -0.0221(9)
C22 0.0568(10) 0.0476(10) 0.0518(11) -0.0031(8) -0.0138(8) -0.0196(8)
C23 0.0550(11) 0.0720(13) 0.0673(14) -0.0009(9) -0.0164(10) -0.0205(11)
C24 0.0903(16) 0.0865(16) 0.0689(16) 0.0013(12) -0.0338(13) -0.0166(13)
C25 0.1170(19) 0.0876(16) 0.0518(12) -0.0026(14) -0.0164(14) -0.0226(11)
C26 0.0905(15) 0.0952(17) 0.0574(14) 0.0033(12) -0.0041(11) -0.0286(12)
C27 0.0699(12) 0.0716(13) 0.0551(12) 0.0083(9) -0.0100(10) -0.0276(10)

loop_
_atom_type_symbol
_atom_type_description
_atom_type_scat_dispersion_real
_atom_type_scat_dispersion_imag
_atom_type_scat_source
C C 0.0033 0.0016 'International Tables Vol C Tables 4.2.6.8 and 6.1.1.4'
H H 0.0000 0.0000 'International Tables Vol C Tables 4.2.6.8 and 6.1.1.4'
N N 0.0061 0.0033 'International Tables Vol C Tables 4.2.6.8 and 6.1.1.4'
O O 0.0106 0.0060 'International Tables Vol C Tables 4.2.6.8 and 6.1.1.4'
F F 0.0171 0.0103 'International Tables Vol C Tables 4.2.6.8 and 6.1.1.4'

loop_
_geom_angle_atom_site_label_1
_geom_angle_atom_site_label_2
_geom_angle_atom_site_label_3
_geom_angle_site_symmetry_1
_geom_angle_site_symmetry_3
_geom_angle
_geom_angle_publ_flag
C6 N1 C2 . . 108.20(13) ?
C6 N1 C7 . . 111.83(13) ?
C2 N1 C7 . . 111.85(12) ?
N1 C2 C3 . . 109.17(12) ?
N1 C2 H2A . . 109.8 ?
C3 C2 H2A . . 109.8 ?
N1 C2 H2B . . 109.8 ?
C3 C2 H2B . . 109.8 ?
H2A C2 H2B . . 108.3 ?
C14 C3 C2 . . 124.42(14) ?
C14 C3 C4 . . 118.45(14) ?
C2 C3 C4 . . 117.12(14) ?
O1 C4 C5 . . 121.80(14) ?
O1 C4 C3 . . 121.17(16) ?
C5 C4 C3 . . 116.93(14) ?
C21 C5 C4 . . 117.70(14) ?
C21 C5 C6 . . 125.03(16) ?
C4 C5 C6 . . 117.28(13) ?
N1 C6 C5 . . 110.11(13) ?
N1 C6 H6A . . 109.6 ?
C5 C6 H6A . . 109.6 ?
N1 C6 H6B . . 109.6 ?
C5 C6 H6B . . 109.6 ?
H6A C6 H6B . . 108.2 ?
N1 C7 C8 . . 112.87(13) ?
N1 C7 H7A . . 109.0 ?
C8 C7 H7A . . 109.0 ?
N1 C7 H7B . . 109.0 ?
C8 C7 H7B . . 109.0 ?
H7A C7 H7B . . 107.8 ?
C9 C8 C13 . . 118.18(19) ?
C9 C8 C7 . . 120.25(18) ?
C13 C8 C7 . . 121.45(17) ?
C8 C9 C10 . . 120.5(2) ?
C8 C9 H9 . . 119.8 ?
C10 C9 H9 . . 119.8 ?
C11 C10 C9 . . 119.6(3) ?
C11 C10 H10 . . 120.2 ?
C9 C10 H10 . . 120.2 ?
C12 C11 C10 . . 120.1(3) ?
C12 C11 H11 . . 119.9 ?
C10 C11 H11 . . 119.9 ?
C11 C12 C13 . . 120.5(3) ?
C11 C12 H12 . . 119.8 ?
C13 C12 H12 . . 119.8 ?
C12 C13 C8 . . 121.1(2) ?
C12 C13 H13 . . 119.4 ?
C8 C13 H13 . . 119.4 ?
C3 C14 C15 . . 127.77(15) ?
C3 C14 H14 . . 116.1 ?
C15 C14 H14 . . 116.1 ?
C16 C15 C20 . . 115.62(16) ?
C16 C15 C14 . . 121.18(16) ?
C20 C15 C14 . . 123.11(17) ?
F1 C16 C17 . . 117.83(19) ?
F1 C16 C15 . . 117.70(16) ?
C17 C16 C15 . . 124.47(19) ?
C18 C17 C16 . . 118.1(2) ?
C18 C17 H17 . . 121.0 ?
C16 C17 H17 . . 121.0 ?
C17 C18 C19 . . 120.20(19) ?
C17 C18 H18 . . 119.9 ?
C19 C18 H18 . . 119.9 ?
C18 C19 C20 . . 120.09(19) ?
C18 C19 H19 . . 120.0 ?
C20 C19 H19 . . 120.0 ?
C19 C20 C15 . . 121.52(19) ?
C19 C20 H20 . . 119.2 ?
C15 C20 H20 . . 119.2 ?
C5 C21 C22 . . 128.35(16) ?
C5 C21 H21 . . 115.8 ?
C22 C21 H21 . . 115.8 ?
C23 C22 C27 . . 115.28(16) ?
C23 C22 C21 . . 120.75(17) ?
C27 C22 C21 . . 123.82(15) ?
F2 C23 C24 . . 118.37(17) ?
F2 C23 C22 . . 117.63(17) ?
C24 C23 C22 . . 124.0(2) ?
C23 C24 C25 . . 118.71(19) ?
C23 C24 H24 . . 120.6 ?
C25 C24 H24 . . 120.6 ?
C24 C25 C26 . . 120.0(2) ?
C24 C25 H25 . . 120.0 ?
C26 C25 H25 . . 120.0 ?
C25 C26 C27 . . 120.1(2) ?
C25 C26 H26 . . 120.0 ?
C27 C26 H26 . . 120.0 ?
C26 C27 C22 . . 121.99(18) ?
C26 C27 H27 . . 119.0 ?
C22 C27 H27 . . 119.0 ?

loop_
_geom_bond_atom_site_label_1
_geom_bond_atom_site_label_2
_geom_bond_site_symmetry_2
_geom_bond_distance
_geom_bond_publ_flag
N1 C6 . 1.4551(19) ?
N1 C2 . 1.4567(19) ?
N1 C7 . 1.4612(19) ?
O1 C4 . 1.2223(18) ?
F1 C16 . 1.357(2) ?
F2 C23 . 1.348(2) ?
C2 C3 . 1.497(2) ?
C2 H2A . 0.9700 ?
C2 H2B . 0.9700 ?
C3 C14 . 1.328(2) ?
C3 C4 . 1.501(2) ?
C4 C5 . 1.491(2) ?
C5 C21 . 1.337(2) ?
C5 C6 . 1.502(2) ?
C6 H6A . 0.9700 ?
C6 H6B . 0.9700 ?
C7 C8 . 1.504(2) ?
C7 H7A . 0.9700 ?
C7 H7B . 0.9700 ?
C8 C9 . 1.370(3) ?
C8 C13 . 1.375(3) ?
C9 C10 . 1.402(4) ?
C9 H9 . 0.9300 ?
C10 C11 . 1.358(4) ?
C10 H10 . 0.9300 ?
C11 C12 . 1.353(4) ?
C11 H11 . 0.9300 ?
C12 C13 . 1.370(3) ?
C12 H12 . 0.9300 ?
C13 H13 . 0.9300 ?
C14 C15 . 1.465(2) ?
C14 H14 . 0.9300 ?
C15 C16 . 1.372(3) ?
C15 C20 . 1.391(2) ?
C16 C17 . 1.370(3) ?
C17 C18 . 1.368(3) ?
C17 H17 . 0.9300 ?
C18 C19 . 1.374(3) ?
C18 H18 . 0.9300 ?
C19 C20 . 1.376(2) ?
C19 H19 . 0.9300 ?
C20 H20 . 0.9300 ?
C21 C22 . 1.463(2) ?
C21 H21 . 0.9300 ?
C22 C23 . 1.386(2) ?
C22 C27 . 1.388(2) ?
C23 C24 . 1.366(3) ?
C24 C25 . 1.367(3) ?
C24 H24 . 0.9300 ?
C25 C26 . 1.374(3) ?
C25 H25 . 0.9300 ?
C26 C27 . 1.375(3) ?
C26 H26 . 0.9300 ?
C27 H27 . 0.9300 ?

loop_
_geom_hbond_atom_site_label_D
_geom_hbond_atom_site_label_H
_geom_hbond_atom_site_label_A
_geom_hbond_site_symmetry_A
_geom_hbond_distance_DH
_geom_hbond_distance_HA
_geom_hbond_distance_DA
_geom_hbond_angle_DHA
_geom_hbond_publ_flag
C14 H14 O1 . 0.93 2.40 2.772(2) 104 y
C21 H21 O1 . 0.93 2.39 2.768(2) 104 y
C7 H7B Cg2 2_677 0.97 2.78 3.7315(19) 168 y
C13 H13 N1 . 0.93 2.56 2.873(3) 100 y

loop_
_geom_torsion_atom_site_label_1
_geom_torsion_atom_site_label_2
_geom_torsion_atom_site_label_3
_geom_torsion_atom_site_label_4
_geom_torsion_site_symmetry_1
_geom_torsion_site_symmetry_2
_geom_torsion_site_symmetry_3
_geom_torsion_site_symmetry_4
_geom_torsion
_geom_torsion_publ_flag
C6 N1 C2 C3 . . . . -69.01(16) ?
C7 N1 C2 C3 . . . . 167.39(13) ?
N1 C2 C3 C14 . . . . -149.89(16) ?
N1 C2 C3 C4 . . . . 28.8(2) ?
C14 C3 C4 O1 . . . . 6.7(2) ?
C2 C3 C4 O1 . . . . -172.07(15) ?
C14 C3 C4 C5 . . . . -169.87(14) ?
C2 C3 C4 C5 . . . . 11.4(2) ?
O1 C4 C5 C21 . . . . -9.8(2) ?
C3 C4 C5 C21 . . . . 166.67(14) ?
O1 C4 C5 C6 . . . . 169.55(15) ?
C3 C4 C5 C6 . . . . -13.9(2) ?
C2 N1 C6 C5 . . . . 66.60(16) ?
C7 N1 C6 C5 . . . . -169.78(12) ?
C21 C5 C6 N1 . . . . 155.39(15) ?
C4 C5 C6 N1 . . . . -23.94(19) ?
C6 N1 C7 C8 . . . . 75.65(17) ?
C2 N1 C7 C8 . . . . -162.82(14) ?
N1 C7 C8 C9 . . . . -153.28(15) ?
N1 C7 C8 C13 . . . . 30.8(2) ?
C13 C8 C9 C10 . . . . 0.8(3) ?
C7 C8 C9 C10 . . . . -175.21(17) ?
C8 C9 C10 C11 . . . . -0.7(3) ?
C9 C10 C11 C12 . . . . 0.2(4) ?
C10 C11 C12 C13 . . . . 0.1(4) ?
C11 C12 C13 C8 . . . . 0.1(3) ?
C9 C8 C13 C12 . . . . -0.5(3) ?
C7 C8 C13 C12 . . . . 175.46(17) ?
C2 C3 C14 C15 . . . . -6.0(3) ?
C4 C3 C14 C15 . . . . 175.34(16) ?
C3 C14 C15 C16 . . . . 147.49(19) ?
C3 C14 C15 C20 . . . . -36.2(3) ?
C20 C15 C16 F1 . . . . -179.24(16) ?
C14 C15 C16 F1 . . . . -2.6(3) ?
C20 C15 C16 C17 . . . . 0.9(3) ?
C14 C15 C16 C17 . . . . 177.48(18) ?
F1 C16 C17 C18 . . . . 179.90(19) ?
C15 C16 C17 C18 . . . . -0.2(3) ?
C16 C17 C18 C19 . . . . -0.7(3) ?
C17 C18 C19 C20 . . . . 0.9(3) ?
C18 C19 C20 C15 . . . . -0.2(3) ?
C16 C15 C20 C19 . . . . -0.7(3) ?
C14 C15 C20 C19 . . . . -177.20(17) ?
C4 C5 C21 C22 . . . . -172.85(15) ?
C6 C5 C21 C22 . . . . 7.8(3) ?
C5 C21 C22 C23 . . . . -151.13(17) ?
C5 C21 C22 C27 . . . . 33.5(3) ?
C27 C22 C23 F2 . . . . -179.31(16) ?
C21 C22 C23 F2 . . . . 5.0(3) ?
C27 C22 C23 C24 . . . . 0.1(3) ?
C21 C22 C23 C24 . . . . -175.57(17) ?
F2 C23 C24 C25 . . . . 179.65(19) ?
C22 C23 C24 C25 . . . . 0.2(3) ?
C23 C24 C25 C26 . . . . -0.5(3) ?
C24 C25 C26 C27 . . . . 0.5(3) ?
C25 C26 C27 C22 . . . . -0.2(3) ?
C23 C22 C27 C26 . . . . -0.2(3) ?
C21 C22 C27 C26 . . . . 175.40(18) ?

loop_
_cod_related_entry_id
_cod_related_entry_database
_cod_related_entry_code
1 ChemSpider 13063722
